data_4348690
loop_
_publ_author_name
'Wang, Zhong-Jie'
'Qin, Ling'
'Chen, Jin-Xi'
'Zheng, He-Gen'

_publ_section_title
;
 H-Bonding Interactions Induced Two Isostructural Cd(II) Metal-Organic
 Frameworks Showing Different Selective Detection of Nitroaromatic
 Explosives.
;
_journal_issue 21
_journal_name_full 'Inorganic chemistry'
_journal_page_first 10999
_journal_page_last 11005
_journal_paper_doi 10.1021/acs.inorgchem.6b01521
_journal_volume 55
_journal_year 2016
_chemical_formula_sum 'C36 H25 Cd N3 O5'
_chemical_formula_weight 691.99
_space_group_IT_number 9
_space_group_name_Hall 'C -2yc'
_space_group_name_H-M_alt 'C 1 c 1'
_symmetry_cell_setting monoclinic
_symmetry_space_group_name_H-M 'C 1 c 1'
_atom_sites_solution_hydrogens geom
_atom_sites_solution_primary direct
_atom_sites_solution_secondary difmap
_audit_creation_method SHELXL-97
_cell_angle_alpha 90.00
_cell_angle_beta 107.3050(10)
_cell_angle_gamma 90.00
_cell_formula_units_Z 12
_cell_length_a 14.8912(8)
_cell_length_b 35.3496(18)
_cell_length_c 18.1589(9)
_cell_measurement_reflns_used 9977
_cell_measurement_temperature 293(2)
_cell_measurement_theta_max 27.45
_cell_measurement_theta_min 2.18
_cell_volume 9126.1(8)
_computing_cell_refinement 'Bruker SMART'
_computing_data_collection 'Bruker SMART'
_computing_data_reduction 'Bruker SAINT'
_computing_molecular_graphics 'Bruker SHELXTL'
_computing_publication_material 'Bruker SHELXTL'
_computing_structure_refinement 'SHELXL-97 (Sheldrick, 1997)'
_computing_structure_solution 'SHELXS-97 (Sheldrick, 1990)'
_diffrn_ambient_temperature 293(2)
_diffrn_measured_fraction_theta_full 0.998
_diffrn_measured_fraction_theta_max 0.998
_diffrn_measurement_device_type 'CCD area detector'
_diffrn_measurement_method 'phi and omega scans'
_diffrn_radiation_monochromator graphite
_diffrn_radiation_source 'fine-focus sealed tube'
_diffrn_radiation_type MoK\a
_diffrn_radiation_wavelength 0.71073
_diffrn_reflns_av_R_equivalents 0.0286
_diffrn_reflns_av_sigmaI/netI 0.0373
_diffrn_reflns_limit_h_max 17
_diffrn_reflns_limit_h_min -12
_diffrn_reflns_limit_k_max 42
_diffrn_reflns_limit_k_min -42
_diffrn_reflns_limit_l_max 21
_diffrn_reflns_limit_l_min -21
_diffrn_reflns_number 33792
_diffrn_reflns_theta_full 25.00
_diffrn_reflns_theta_max 25.00
_diffrn_reflns_theta_min 1.15
_exptl_absorpt_coefficient_mu 0.767
_exptl_absorpt_correction_T_max 0.858
_exptl_absorpt_correction_T_min 0.802
_exptl_absorpt_correction_type none
_exptl_crystal_colour yellow
_exptl_crystal_density_diffrn 1.511
_exptl_crystal_density_meas 1.511
_exptl_crystal_density_method 'not measured'
_exptl_crystal_description polyhedron
_exptl_crystal_F_000 4200
_exptl_crystal_size_max 0.36
_exptl_crystal_size_mid 0.24
_exptl_crystal_size_min 0.20
_refine_diff_density_max 0.361
_refine_diff_density_min -0.309
_refine_diff_density_rms 0.054
_refine_ls_abs_structure_details 'Flack H D (1983), Acta Cryst. A39, 876-881'
_refine_ls_abs_structure_Flack -0.017(12)
_refine_ls_extinction_method none
_refine_ls_goodness_of_fit_ref 1.052
_refine_ls_hydrogen_treatment mixed
_refine_ls_matrix_type full
_refine_ls_number_parameters 1228
_refine_ls_number_reflns 13196
_refine_ls_number_restraints 4
_refine_ls_restrained_S_all 1.053
_refine_ls_R_factor_all 0.0277
_refine_ls_R_factor_gt 0.0256
_refine_ls_shift/su_max 0.004
_refine_ls_shift/su_mean 0.000
_refine_ls_structure_factor_coef Fsqd
_refine_ls_weighting_details 'calc w=1/[\s^2^(Fo^2^)+(0.0308P)^2^+1.5914P] where P=(Fo^2^+2Fc^2^)/3'
_refine_ls_weighting_scheme calc
_refine_ls_wR_factor_gt 0.0617
_refine_ls_wR_factor_ref 0.0627
_reflns_number_gt 12587
_reflns_number_total 16061
_reflns_threshold_expression >2sigma(I)
_cod_data_source_file ic6b01521_si_002.cif
_cod_data_source_block 2
_cod_depositor_comments
;
The following automatic conversions were performed:

data item '_symmetry_cell_setting' value 'Monoclinic' was changed to
'monoclinic' in accordance with the
/home/saulius/struct/COD-crude-data/automatic-downloads/DataCite-retrospective/ACS/depositions/lib/dictionaries/cif_core.dic
dictionary named 'cif_core.dic' version 2.4.2 last updated on
2011-04-26.

Automatic conversion script
Id: cif_fix_values 6909 2019-04-08 15:41:33Z antanas 
;
_cod_original_sg_symbol_H-M Cc
_cod_database_code 4348690

loop_
_symmetry_equiv_pos_as_xyz
'x, y, z'
'x, -y, z+1/2'
'x+1/2, y+1/2, z'
'x+1/2, -y+1/2, z+1/2'

loop_
_atom_site_label
_atom_site_type_symbol
_atom_site_fract_x
_atom_site_fract_y
_atom_site_fract_z
_atom_site_U_iso_or_equiv
_atom_site_adp_type
_atom_site_occupancy
_atom_site_symmetry_multiplicity
_atom_site_calc_flag
_atom_site_refinement_flags
C1 C 0.2728(3) 0.56175(11) 0.5546(2) 0.0247(9) Uani 1 1 d .
H1 H 0.2142 0.5731 0.5457 0.030 Uiso 1 1 calc R
C2 C 0.2779(3) 0.52745(11) 0.5209(2) 0.0253(9) Uani 1 1 d .
H2 H 0.2233 0.5162 0.4898 0.030 Uiso 1 1 calc R
C3 C 0.3644(3) 0.50928(10) 0.5329(2) 0.0198(9) Uani 1 1 d .
C4 C 0.4427(3) 0.52847(10) 0.5786(2) 0.0215(8) Uani 1 1 d .
H4 H 0.5024 0.5181 0.5872 0.026 Uiso 1 1 calc R
C5 C 0.4320(3) 0.56300(10) 0.6114(2) 0.0226(9) Uani 1 1 d .
H5 H 0.4853 0.5750 0.6426 0.027 Uiso 1 1 calc R
C6 C 0.3726(3) 0.47126(10) 0.5004(2) 0.0224(9) Uani 1 1 d .
C7 C 0.2988(3) 0.45641(10) 0.4408(2) 0.0234(9) Uani 1 1 d .
H7 H 0.2450 0.4709 0.4199 0.028 Uiso 1 1 calc R
C8 C 0.3046(3) 0.42060(10) 0.4125(2) 0.0223(9) Uani 1 1 d .
H8 H 0.2547 0.4114 0.3725 0.027 Uiso 1 1 calc R
C9 C 0.3834(3) 0.39803(10) 0.4425(2) 0.0237(9) Uani 1 1 d .
C10 C 0.4590(3) 0.41339(11) 0.5003(2) 0.0295(10) Uani 1 1 d .
H10 H 0.5138 0.3994 0.5199 0.035 Uiso 1 1 calc R
C11 C 0.4524(3) 0.44926(11) 0.5281(2) 0.0296(10) Uani 1 1 d .
H11 H 0.5032 0.4590 0.5666 0.036 Uiso 1 1 calc R
C12 C 0.4438(3) 0.33258(10) 0.4432(2) 0.0234(9) Uani 1 1 d .
C13 C 0.4634(3) 0.30506(10) 0.3953(2) 0.0237(9) Uani 1 1 d .
H13 H 0.4373 0.3074 0.3422 0.028 Uiso 1 1 calc R
C14 C 0.5201(3) 0.27451(10) 0.4242(2) 0.0241(9) Uani 1 1 d .
H14 H 0.5319 0.2567 0.3904 0.029 Uiso 1 1 calc R
C15 C 0.5601(3) 0.26989(10) 0.5036(2) 0.0224(9) Uani 1 1 d .
C16 C 0.5382(3) 0.29675(11) 0.5516(2) 0.0240(9) Uani 1 1 d .
H16 H 0.5635 0.2940 0.6047 0.029 Uiso 1 1 calc R
C17 C 0.4809(3) 0.32698(11) 0.5235(2) 0.0274(10) Uani 1 1 d .
H17 H 0.4663 0.3439 0.5575 0.033 Uiso 1 1 calc R
C18 C 0.6238(3) 0.23832(10) 0.5350(2) 0.0209(8) Uani 1 1 d .
C19 C 0.6180(3) 0.20344(11) 0.4984(2) 0.0234(9) Uani 1 1 d .
H19 H 0.5701 0.1991 0.4529 0.028 Uiso 1 1 calc R
C20 C 0.1823(3) 0.67527(11) 0.5288(2) 0.0248(10) Uani 1 1 d .
H20 H 0.1765 0.6523 0.5028 0.030 Uiso 1 1 calc R
C21 C 0.2587(3) 0.71289(10) 0.6301(2) 0.0267(9) Uani 1 1 d .
H21 H 0.3073 0.7163 0.6755 0.032 Uiso 1 1 calc R
C22 C 0.1980(3) 0.74237(10) 0.6042(2) 0.0263(9) Uani 1 1 d .
H22 H 0.2055 0.7649 0.6319 0.032 Uiso 1 1 calc R
C23 C 0.1899(3) 0.63199(10) 0.7253(2) 0.0226(9) Uani 1 1 d .
C24 C 0.1149(3) 0.64228(11) 0.7615(2) 0.0211(9) Uani 1 1 d .
C25 C 0.0295(3) 0.62424(12) 0.7415(2) 0.0230(10) Uani 1 1 d .
H25 H 0.0192 0.6039 0.7075 0.028 Uiso 1 1 calc R
C26 C -0.0422(3) 0.63589(11) 0.7712(3) 0.0249(10) Uani 1 1 d .
H26 H -0.0998 0.6234 0.7577 0.030 Uiso 1 1 calc R
C27 C -0.0265(3) 0.66629(11) 0.8211(2) 0.0259(9) Uani 1 1 d .
C28 C 0.0596(3) 0.68495(11) 0.8424(2) 0.0250(9) Uani 1 1 d .
H28 H 0.0694 0.7054 0.8761 0.030 Uiso 1 1 calc R
C29 C 0.1304(3) 0.67306(11) 0.8135(2) 0.0229(9) Uani 1 1 d .
H29 H 0.1884 0.6853 0.8280 0.027 Uiso 1 1 calc R
C30 C -0.1867(3) 0.67130(13) 0.8213(3) 0.0323(11) Uani 1 1 d .
C31 C -0.2219(3) 0.63847(12) 0.8418(3) 0.0327(11) Uani 1 1 d .
H31 H -0.1820 0.6210 0.8735 0.039 Uiso 1 1 calc R
C32 C -0.3175(4) 0.63172(12) 0.8147(3) 0.0295(11) Uani 1 1 d .
H32 H -0.3422 0.6094 0.8278 0.035 Uiso 1 1 calc R
C33 C -0.3770(3) 0.65811(11) 0.7679(2) 0.0247(9) Uani 1 1 d .
C34 C -0.3397(3) 0.69123(11) 0.7482(3) 0.0293(10) Uani 1 1 d .
H34 H -0.3793 0.7091 0.7175 0.035 Uiso 1 1 calc R
C35 C -0.2438(3) 0.69772(12) 0.7742(3) 0.0323(10) Uani 1 1 d .
H35 H -0.2183 0.7196 0.7600 0.039 Uiso 1 1 calc R
C36 C -0.4805(3) 0.65007(12) 0.7366(2) 0.0230(9) Uani 1 1 d .
C37 C -0.0412(3) 0.60902(11) 0.5136(2) 0.0263(9) Uani 1 1 d .
H37 H 0.0171 0.5972 0.5243 0.032 Uiso 1 1 calc R
C38 C -0.0476(3) 0.64272(10) 0.5503(2) 0.0225(8) Uani 1 1 d .
H38 H 0.0062 0.6530 0.5846 0.027 Uiso 1 1 calc R
C39 C -0.1333(4) 0.66175(12) 0.5370(3) 0.0211(8) Uani 1 1 d .
C40 C -0.2099(3) 0.64397(10) 0.4843(2) 0.0234(8) Uani 1 1 d .
H40 H -0.2692 0.6549 0.4730 0.028 Uiso 1 1 calc R
C41 C -0.1990(3) 0.61064(10) 0.4490(2) 0.0230(9) Uani 1 1 d .
H41 H -0.2514 0.6000 0.4136 0.028 Uiso 1 1 calc R
C42 C -0.1430(3) 0.69788(10) 0.5735(2) 0.0207(8) Uani 1 1 d .
C43 C -0.0696(3) 0.71304(10) 0.6344(2) 0.0234(9) Uani 1 1 d .
H43 H -0.0154 0.6988 0.6549 0.028 Uiso 1 1 calc R
C44 C -0.0763(3) 0.74800(10) 0.6639(2) 0.0241(8) Uani 1 1 d .
H44 H -0.0268 0.7571 0.7043 0.029 Uiso 1 1 calc R
C45 C -0.1565(3) 0.77048(9) 0.6345(2) 0.0206(8) Uani 1 1 d .
C46 C -0.2324(3) 0.75484(10) 0.5773(2) 0.0234(8) Uani 1 1 d .
H46 H -0.2883 0.7684 0.5592 0.028 Uiso 1 1 calc R
C47 C -0.2247(3) 0.71945(10) 0.5477(2) 0.0229(9) Uani 1 1 d .
H47 H -0.2756 0.7097 0.5093 0.027 Uiso 1 1 calc R
C48 C -0.2181(3) 0.83640(10) 0.6308(2) 0.0223(8) Uani 1 1 d .
C49 C -0.2570(3) 0.84063(10) 0.5516(2) 0.0239(9) Uani 1 1 d .
H49 H -0.2440 0.8229 0.5184 0.029 Uiso 1 1 calc R
C50 C 0.2628(3) 0.36394(9) 0.6798(2) 0.0248(9) Uani 1 1 d .
H50 H 0.2883 0.3618 0.7330 0.030 Uiso 1 1 calc R
C51 C 0.2060(3) 0.39426(10) 0.6485(2) 0.0246(8) Uani 1 1 d .
H51 H 0.1951 0.4126 0.6814 0.030 Uiso 1 1 calc R
C52 C 0.1646(3) 0.39843(10) 0.5695(2) 0.0206(8) Uani 1 1 d .
C53 C 0.1853(3) 0.37086(10) 0.5216(2) 0.0227(8) Uani 1 1 d .
H53 H 0.1595 0.3730 0.4684 0.027 Uiso 1 1 calc R
C54 C 0.0998(3) 0.42978(10) 0.5373(2) 0.0204(8) Uani 1 1 d .
C55 C 0.1115(3) 0.46508(11) 0.5731(2) 0.0271(9) Uani 1 1 d .
H55 H 0.1610 0.4693 0.6176 0.033 Uiso 1 1 calc R
C56 C 0.0487(3) 0.49390(10) 0.5416(2) 0.0266(9) Uani 1 1 d .
H56 H 0.0586 0.5174 0.5658 0.032 Uiso 1 1 calc R
C57 C -0.0364(3) 0.45570(10) 0.4453(2) 0.0257(8) Uani 1 1 d .
H57 H -0.0877 0.4520 0.4018 0.031 Uiso 1 1 calc R
C58 C 0.0236(3) 0.42595(10) 0.4718(2) 0.0261(9) Uani 1 1 d .
H58 H 0.0130 0.4030 0.4455 0.031 Uiso 1 1 calc R
C59 C 0.0436(3) 0.53653(10) 0.3467(2) 0.0227(9) Uani 1 1 d .
C60 C 0.1192(3) 0.52420(10) 0.3138(2) 0.0202(8) Uani 1 1 d .
C61 C 0.2050(3) 0.54347(10) 0.3319(2) 0.0211(9) Uani 1 1 d .
H61 H 0.2141 0.5649 0.3629 0.025 Uiso 1 1 calc R
C62 C 0.2770(3) 0.53064(11) 0.3039(2) 0.0253(9) Uani 1 1 d .
H62 H 0.3343 0.5433 0.3159 0.030 Uiso 1 1 calc R
C63 C 0.2617(3) 0.49861(11) 0.2578(2) 0.0259(9) Uani 1 1 d .
C64 C 0.1777(3) 0.47879(11) 0.2397(2) 0.0221(9) Uani 1 1 d .
H64 H 0.1692 0.4571 0.2094 0.027 Uiso 1 1 calc R
C65 C 0.1068(3) 0.49206(10) 0.2676(2) 0.0223(8) Uani 1 1 d .
H65 H 0.0497 0.4793 0.2553 0.027 Uiso 1 1 calc R
C66 C 0.4214(3) 0.49481(12) 0.2554(2) 0.0295(9) Uani 1 1 d .
C67 C 0.4820(3) 0.47030(12) 0.3038(2) 0.0323(10) Uani 1 1 d .
H67 H 0.4597 0.4483 0.3205 0.039 Uiso 1 1 calc R
C68 C 0.5773(3) 0.47873(12) 0.3276(2) 0.0297(9) Uani 1 1 d .
H68 H 0.6194 0.4621 0.3599 0.036 Uiso 1 1 calc R
C69 C 0.6103(3) 0.51174(11) 0.3035(2) 0.0235(9) Uani 1 1 d .
C70 C 0.5478(3) 0.53620(13) 0.2549(2) 0.0292(10) Uani 1 1 d .
H70 H 0.5697 0.5583 0.2384 0.035 Uiso 1 1 calc R
C71 C 0.4525(3) 0.52784(12) 0.2306(3) 0.0325(10) Uani 1 1 d .
H71 H 0.4100 0.5443 0.1981 0.039 Uiso 1 1 calc R
C72 C 0.7128(3) 0.52053(11) 0.3314(2) 0.0233(9) Uani 1 1 d .
C73 C 0.5471(3) 0.65719(11) 0.5492(2) 0.0263(9) Uani 1 1 d .
H73 H 0.5537 0.6802 0.5750 0.032 Uiso 1 1 calc R
C74 C 0.6132(3) 0.62920(10) 0.5783(2) 0.0254(9) Uani 1 1 d .
H74 H 0.6628 0.6337 0.6227 0.031 Uiso 1 1 calc R
C75 C 0.6058(3) 0.59466(10) 0.5418(2) 0.0248(9) Uani 1 1 d .
C76 C 0.5306(3) 0.59021(11) 0.4758(2) 0.0293(9) Uani 1 1 d .
H76 H 0.5233 0.5675 0.4487 0.035 Uiso 1 1 calc R
C77 C 0.4665(3) 0.61888(11) 0.4497(2) 0.0304(9) Uani 1 1 d .
H77 H 0.4161 0.6149 0.4058 0.036 Uiso 1 1 calc R
C78 C 0.6743(3) 0.56389(10) 0.5714(2) 0.0240(9) Uani 1 1 d .
C79 C 0.7186(3) 0.55927(10) 0.6504(2) 0.0266(9) Uani 1 1 d .
H79 H 0.7070 0.5765 0.6852 0.032 Uiso 1 1 calc R
C80 C 0.7794(3) 0.52946(10) 0.6772(2) 0.0280(9) Uani 1 1 d .
H80 H 0.8078 0.5266 0.7299 0.034 Uiso 1 1 calc R
C81 C 0.7986(3) 0.50347(10) 0.6258(2) 0.0239(8) Uani 1 1 d .
C82 C 0.7561(3) 0.50869(10) 0.5470(2) 0.0288(9) Uani 1 1 d .
H82 H 0.7697 0.4922 0.5119 0.035 Uiso 1 1 calc R
C83 C 0.6944(3) 0.53796(11) 0.5210(2) 0.0293(9) Uani 1 1 d .
H83 H 0.6652 0.5405 0.4683 0.035 Uiso 1 1 calc R
C84 C 0.8642(3) 0.43899(10) 0.6221(2) 0.0255(9) Uani 1 1 d .
C85 C 0.9470(3) 0.41784(10) 0.6479(2) 0.0250(8) Uani 1 1 d .
H85 H 0.9986 0.4281 0.6847 0.030 Uiso 1 1 calc R
C86 C 0.9538(3) 0.38234(10) 0.6201(2) 0.0215(8) Uani 1 1 d .
H86 H 1.0100 0.3691 0.6381 0.026 Uiso 1 1 calc R
C87 C 0.8772(3) 0.36554(10) 0.5645(2) 0.0227(9) Uani 1 1 d .
C88 C 0.7951(3) 0.38685(11) 0.5393(2) 0.0294(9) Uani 1 1 d .
H88 H 0.7434 0.3765 0.5026 0.035 Uiso 1 1 calc R
C89 C 0.7879(3) 0.42253(10) 0.5667(2) 0.0289(9) Uani 1 1 d .
H89 H 0.7318 0.4359 0.5483 0.035 Uiso 1 1 calc R
C90 C 0.8838(3) 0.32693(10) 0.5362(2) 0.0229(9) Uani 1 1 d .
C91 C 0.8039(3) 0.30570(10) 0.5026(2) 0.0246(9) Uani 1 1 d .
H91 H 0.7450 0.3155 0.4995 0.030 Uiso 1 1 calc R
C92 C 0.3109(3) 0.77009(10) 0.4737(2) 0.0276(9) Uani 1 1 d .
H92 H 0.2560 0.7568 0.4502 0.033 Uiso 1 1 calc R
C93 C 0.4716(3) 0.77389(10) 0.5113(2) 0.0264(9) Uani 1 1 d .
H93 H 0.5297 0.7631 0.5150 0.032 Uiso 1 1 calc R
C94 C 0.4692(3) 0.80986(10) 0.5402(2) 0.0249(8) Uani 1 1 d .
H94 H 0.5251 0.8228 0.5626 0.030 Uiso 1 1 calc R
C95 C 0.5397(3) 0.69882(10) 0.3502(2) 0.0222(8) Uani 1 1 d .
C96 C 0.6136(3) 0.69055(11) 0.3138(2) 0.0218(8) Uani 1 1 d .
C97 C 0.6022(3) 0.66168(12) 0.2600(2) 0.0299(10) Uani 1 1 d .
H97 H 0.5463 0.6480 0.2454 0.036 Uiso 1 1 calc R
C98 C 0.6733(3) 0.65292(12) 0.2279(2) 0.0330(10) Uani 1 1 d .
H98 H 0.6655 0.6334 0.1923 0.040 Uiso 1 1 calc R
C99 C 0.7550(3) 0.67327(12) 0.2490(2) 0.0305(9) Uani 1 1 d .
C100 C 0.7695(3) 0.70225(11) 0.3028(2) 0.0280(9) Uani 1 1 d .
H100 H 0.8260 0.7155 0.3174 0.034 Uiso 1 1 calc R
C101 C 0.6980(3) 0.71089(12) 0.3340(2) 0.0248(9) Uani 1 1 d .
H101 H 0.7062 0.7306 0.3692 0.030 Uiso 1 1 calc R
C102 C 0.9153(3) 0.67003(13) 0.2492(2) 0.0332(11) Uani 1 1 d .
C103 C 0.9592(3) 0.70069(12) 0.2294(3) 0.0338(10) Uani 1 1 d .
H103 H 0.9244 0.7187 0.1955 0.041 Uiso 1 1 calc R
C104 C 1.0554(3) 0.70481(12) 0.2598(2) 0.0276(10) Uani 1 1 d .
H104 H 1.0853 0.7259 0.2474 0.033 Uiso 1 1 calc R
C105 C 1.1075(3) 0.67726(10) 0.3088(2) 0.0228(9) Uani 1 1 d .
C106 C 1.0613(3) 0.64625(12) 0.3281(2) 0.0278(10) Uani 1 1 d .
H106 H 1.0957 0.6276 0.3606 0.033 Uiso 1 1 calc R
C107 C 0.9649(3) 0.64300(13) 0.2992(2) 0.0355(11) Uani 1 1 d .
H107 H 0.9338 0.6227 0.3134 0.043 Uiso 1 1 calc R
C108 C 1.2114(3) 0.68233(11) 0.3435(2) 0.0266(9) Uani 1 1 d .
Cd1 Cd 0.339777(18) 0.631786(7) 0.665999(14) 0.01933(7) Uani 1 1 d .
Cd2 Cd -0.107561(17) 0.538458(7) 0.403330(14) 0.01952(7) Uani 1 1 d .
Cd3 Cd 0.392522(19) 0.700211(7) 0.412255(14) 0.02157(7) Uani 1 1 d .
H2A H 0.348(2) 0.3572(9) 0.3567(12) 0.013(9) Uiso 1 1 d D
H5A H -0.104(2) 0.8114(11) 0.7144(15) 0.030(11) Uiso 1 1 d D
H8A H 0.903(3) 0.4759(11) 0.702(2) 0.031(11) Uiso 1 1 d .
N1 N 0.3487(2) 0.57968(8) 0.60002(18) 0.0196(7) Uani 1 1 d .
N2 N 0.3853(4) 0.36230(8) 0.4119(3) 0.0263(9) Uani 1 1 d D
N3 N 0.2528(2) 0.67950(9) 0.59430(19) 0.0216(7) Uani 1 1 d .
N4 N -0.1157(2) 0.59272(8) 0.46330(17) 0.0220(7) Uani 1 1 d .
N5 N -0.1580(3) 0.80658(8) 0.6648(2) 0.0250(8) Uani 1 1 d D
N6 N -0.0248(2) 0.49002(8) 0.47900(19) 0.0240(8) Uani 1 1 d .
N7 N 0.4745(2) 0.65266(9) 0.48591(19) 0.0266(8) Uani 1 1 d .
N8 N 0.8620(3) 0.47427(10) 0.6548(2) 0.0299(9) Uani 1 1 d .
N9 N 0.3938(2) 0.75404(8) 0.47826(18) 0.0245(7) Uani 1 1 d .
O1 O 0.1712(2) 0.61156(7) 0.66720(15) 0.0250(6) Uani 1 1 d .
O2 O 0.27174(19) 0.64586(7) 0.75667(15) 0.0247(6) Uani 1 1 d .
O3 O -0.0923(2) 0.68082(10) 0.85234(18) 0.0448(9) Uani 1 1 d .
O4 O -0.5108(2) 0.61895(7) 0.75104(17) 0.0295(7) Uani 1 1 d .
O5 O -0.5333(2) 0.67493(8) 0.69467(17) 0.0302(7) Uani 1 1 d .
O6 O -0.03898(18) 0.52308(7) 0.31451(14) 0.0250(6) Uani 1 1 d .
O7 O 0.06102(19) 0.55726(7) 0.40433(15) 0.0264(6) Uani 1 1 d .
O8 O 0.3274(2) 0.48395(9) 0.22563(17) 0.0392(7) Uani 1 1 d .
O9 O 0.76786(19) 0.49622(7) 0.37217(15) 0.0271(6) Uani 1 1 d .
O10 O 0.74102(19) 0.55242(7) 0.31691(16) 0.0296(6) Uani 1 1 d .
O11 O 0.55610(19) 0.71919(7) 0.40901(14) 0.0270(6) Uani 1 1 d .
O12 O 0.45780(18) 0.68411(7) 0.31992(14) 0.0255(6) Uani 1 1 d .
O13 O 0.8195(2) 0.66403(10) 0.21143(17) 0.0525(9) Uani 1 1 d .
O14 O 1.2599(2) 0.65633(8) 0.38220(16) 0.0345(7) Uani 1 1 d .
O15 O 1.2465(2) 0.71373(8) 0.33297(17) 0.0337(7) Uani 1 1 d .

loop_
_atom_site_aniso_label
_atom_site_aniso_U_11
_atom_site_aniso_U_22
_atom_site_aniso_U_33
_atom_site_aniso_U_23
_atom_site_aniso_U_13
_atom_site_aniso_U_12
C1 0.023(2) 0.025(2) 0.025(2) -0.0042(16) 0.0056(18) 0.0058(17)
C2 0.024(2) 0.0249(19) 0.021(2) -0.0004(16) -0.0022(18) 0.0008(17)
C3 0.027(2) 0.0169(18) 0.0163(19) 0.0031(14) 0.0071(18) 0.0007(16)
C4 0.016(2) 0.0222(19) 0.027(2) -0.0007(15) 0.0082(17) 0.0002(16)
C5 0.022(2) 0.0196(19) 0.028(2) -0.0020(15) 0.0094(18) -0.0008(16)
C6 0.029(2) 0.0194(19) 0.019(2) 0.0025(15) 0.0085(18) 0.0026(17)
C7 0.027(2) 0.0211(18) 0.0195(19) 0.0025(15) 0.0033(17) 0.0013(17)
C8 0.025(2) 0.0214(19) 0.0182(19) 0.0002(14) 0.0036(17) 0.0001(16)
C9 0.033(2) 0.0167(18) 0.021(2) 0.0017(14) 0.0080(18) 0.0037(16)
C10 0.026(2) 0.024(2) 0.033(2) -0.0004(17) -0.0004(19) 0.0080(18)
C11 0.033(3) 0.023(2) 0.026(2) -0.0037(16) -0.001(2) 0.0034(18)
C12 0.030(2) 0.0140(18) 0.024(2) 0.0050(15) 0.0052(18) 0.0006(16)
C13 0.030(2) 0.022(2) 0.016(2) 0.0046(14) 0.0019(18) 0.0031(17)
C14 0.032(2) 0.0221(19) 0.019(2) -0.0032(15) 0.0091(18) -0.0016(17)
C15 0.025(2) 0.0174(18) 0.025(2) 0.0047(15) 0.0071(18) 0.0036(16)
C16 0.033(2) 0.0230(19) 0.0153(19) 0.0039(16) 0.0058(18) 0.0040(18)
C17 0.036(3) 0.022(2) 0.024(2) -0.0062(16) 0.008(2) 0.0054(18)
C18 0.022(2) 0.0198(18) 0.022(2) 0.0014(15) 0.0078(18) -0.0038(16)
C19 0.024(2) 0.024(2) 0.021(2) 0.0020(16) 0.0052(19) 0.0001(19)
C20 0.031(3) 0.019(2) 0.024(2) -0.0015(16) 0.009(2) 0.0009(18)
C21 0.032(2) 0.019(2) 0.024(2) 0.0010(16) 0.0026(19) -0.0007(17)
C22 0.031(2) 0.0187(19) 0.026(2) -0.0034(16) 0.0039(19) -0.0009(17)
C23 0.024(2) 0.0190(19) 0.026(2) 0.0086(15) 0.009(2) 0.0043(16)
C24 0.021(2) 0.023(2) 0.018(2) 0.0049(16) 0.0050(18) 0.0059(17)
C25 0.021(3) 0.028(2) 0.019(2) -0.0009(16) 0.0029(19) 0.0022(18)
C26 0.012(2) 0.032(2) 0.029(3) 0.0007(17) 0.0046(19) -0.0002(17)
C27 0.019(2) 0.040(2) 0.018(2) -0.0029(16) 0.0049(18) 0.0014(18)
C28 0.022(2) 0.030(2) 0.021(2) -0.0026(15) 0.0036(18) -0.0017(17)
C29 0.016(2) 0.033(2) 0.0161(19) 0.0029(16) 0.0005(17) 0.0004(17)
C30 0.017(2) 0.053(3) 0.030(2) -0.022(2) 0.0122(19) -0.007(2)
C31 0.022(3) 0.045(3) 0.029(2) -0.0090(18) 0.003(2) 0.0054(19)
C32 0.023(3) 0.034(2) 0.033(3) -0.0068(18) 0.010(2) 0.0006(19)
C33 0.022(2) 0.031(2) 0.024(2) -0.0083(17) 0.0108(19) 0.0029(18)
C34 0.027(2) 0.027(2) 0.033(2) -0.0039(17) 0.009(2) -0.0035(18)
C35 0.031(3) 0.034(2) 0.034(2) -0.0107(18) 0.013(2) -0.0116(19)
C36 0.018(2) 0.032(2) 0.020(2) -0.0094(17) 0.0078(18) 0.0018(18)
C37 0.019(2) 0.028(2) 0.030(2) 0.0016(17) 0.0041(19) 0.0038(18)
C38 0.019(2) 0.0218(18) 0.025(2) -0.0032(15) 0.0043(17) -0.0005(16)
C39 0.0197(18) 0.0220(19) 0.0218(17) 0.0027(14) 0.0067(15) 0.0019(15)
C40 0.018(2) 0.0193(17) 0.031(2) -0.0010(15) 0.0044(17) 0.0052(16)
C41 0.019(2) 0.0230(19) 0.024(2) -0.0017(15) 0.0018(17) 0.0001(16)
C42 0.019(2) 0.0194(19) 0.0214(19) 0.0026(14) 0.0028(17) 0.0011(15)
C43 0.025(2) 0.0221(19) 0.022(2) 0.0041(15) 0.0054(18) 0.0052(17)
C44 0.022(2) 0.0215(18) 0.024(2) -0.0003(15) -0.0009(16) 0.0013(16)
C45 0.024(2) 0.0156(17) 0.0221(19) 0.0013(14) 0.0060(16) 0.0049(15)
C46 0.019(2) 0.0212(18) 0.028(2) 0.0011(15) 0.0040(17) 0.0058(16)
C47 0.019(2) 0.0208(19) 0.026(2) -0.0024(16) 0.0012(18) 0.0011(17)
C48 0.020(2) 0.0185(18) 0.026(2) -0.0008(15) 0.0033(17) 0.0042(16)
C49 0.030(2) 0.0203(19) 0.020(2) -0.0030(15) 0.0049(18) 0.0051(17)
C50 0.029(2) 0.0209(19) 0.023(2) -0.0024(14) 0.0048(18) -0.0014(16)
C51 0.028(2) 0.0209(18) 0.025(2) -0.0046(15) 0.0077(17) 0.0045(16)
C52 0.019(2) 0.0191(18) 0.023(2) -0.0022(15) 0.0047(17) -0.0015(15)
C53 0.024(2) 0.0229(19) 0.018(2) -0.0001(15) 0.0003(17) -0.0001(16)
C54 0.021(2) 0.0184(17) 0.021(2) 0.0034(15) 0.0059(17) 0.0025(15)
C55 0.027(2) 0.021(2) 0.026(2) -0.0020(16) -0.0024(18) 0.0008(17)
C56 0.029(2) 0.019(2) 0.027(2) -0.0045(15) 0.0014(19) 0.0010(17)
C57 0.025(2) 0.0229(19) 0.024(2) -0.0024(15) -0.0005(17) 0.0022(16)
C58 0.027(2) 0.0199(19) 0.028(2) -0.0046(15) 0.0026(18) 0.0017(16)
C59 0.023(2) 0.024(2) 0.023(2) 0.0080(15) 0.0085(18) 0.0029(16)
C60 0.017(2) 0.0209(19) 0.023(2) 0.0084(15) 0.0064(17) 0.0034(16)
C61 0.020(2) 0.0195(18) 0.023(2) 0.0012(15) 0.0061(18) 0.0001(16)
C62 0.017(2) 0.033(2) 0.024(2) -0.0011(17) 0.0040(18) -0.0052(17)
C63 0.019(2) 0.036(2) 0.023(2) -0.0012(16) 0.0056(17) 0.0051(18)
C64 0.023(2) 0.0227(19) 0.0188(19) -0.0009(15) 0.0027(17) 0.0033(17)
C65 0.020(2) 0.0222(19) 0.023(2) 0.0040(15) 0.0037(17) -0.0028(16)
C66 0.019(2) 0.039(2) 0.031(2) -0.0123(18) 0.0084(18) -0.0012(18)
C67 0.026(2) 0.037(2) 0.037(2) -0.0052(19) 0.013(2) -0.0082(19)
C68 0.025(2) 0.034(2) 0.029(2) -0.0018(17) 0.0067(19) 0.0018(18)
C69 0.018(2) 0.029(2) 0.022(2) -0.0068(16) 0.0042(17) 0.0025(17)
C70 0.027(3) 0.038(3) 0.021(2) -0.0014(17) 0.005(2) 0.001(2)
C71 0.021(2) 0.043(2) 0.032(2) -0.0055(19) 0.006(2) 0.011(2)
C72 0.021(2) 0.032(2) 0.0168(19) -0.0101(16) 0.0054(17) 0.0044(17)
C73 0.030(2) 0.030(2) 0.022(2) -0.0017(16) 0.0123(19) 0.0019(18)
C74 0.025(2) 0.032(2) 0.018(2) -0.0003(15) 0.0035(18) 0.0050(17)
C75 0.030(2) 0.024(2) 0.023(2) 0.0072(17) 0.0119(18) 0.0062(18)
C76 0.044(3) 0.0218(19) 0.021(2) 0.0004(16) 0.0072(19) 0.0028(18)
C77 0.031(2) 0.030(2) 0.027(2) 0.0026(17) 0.0038(19) 0.0007(18)
C78 0.031(2) 0.0229(19) 0.019(2) -0.0016(15) 0.0079(18) -0.0002(17)
C79 0.033(2) 0.0200(18) 0.028(2) -0.0026(15) 0.0102(18) 0.0050(17)
C80 0.032(2) 0.028(2) 0.021(2) -0.0010(15) 0.0022(17) -0.0005(17)
C81 0.027(2) 0.0227(19) 0.0204(19) 0.0006(15) 0.0051(17) 0.0012(16)
C82 0.038(3) 0.0239(19) 0.023(2) -0.0019(16) 0.0072(19) 0.0049(18)
C83 0.042(3) 0.024(2) 0.022(2) 0.0017(16) 0.009(2) 0.0031(19)
C84 0.035(2) 0.0216(18) 0.0190(18) 0.0019(14) 0.0066(17) 0.0031(16)
C85 0.024(2) 0.0277(19) 0.0225(19) -0.0004(15) 0.0051(16) -0.0034(16)
C86 0.024(2) 0.0219(18) 0.0200(18) 0.0035(14) 0.0092(16) 0.0009(15)
C87 0.022(2) 0.025(2) 0.022(2) 0.0006(14) 0.0079(18) -0.0032(16)
C88 0.033(3) 0.029(2) 0.023(2) -0.0008(17) 0.0027(18) 0.0011(18)
C89 0.024(2) 0.025(2) 0.033(2) 0.0044(16) 0.0024(18) 0.0068(17)
C90 0.030(2) 0.020(2) 0.0208(19) 0.0034(15) 0.0104(18) -0.0013(17)
C91 0.027(2) 0.0233(19) 0.028(2) -0.0013(15) 0.0137(19) 0.0009(17)
C92 0.025(2) 0.026(2) 0.034(2) -0.0062(16) 0.0121(19) -0.0044(17)
C93 0.024(2) 0.028(2) 0.027(2) -0.0015(16) 0.0077(18) 0.0040(17)
C94 0.025(2) 0.0259(19) 0.0224(19) -0.0021(15) 0.0048(17) -0.0006(17)
C95 0.017(2) 0.029(2) 0.018(2) 0.0090(15) 0.0012(17) 0.0035(16)
C96 0.014(2) 0.029(2) 0.022(2) 0.0049(16) 0.0047(17) 0.0012(17)
C97 0.019(2) 0.038(2) 0.034(2) -0.0062(18) 0.0095(19) -0.0037(19)
C98 0.027(2) 0.046(2) 0.027(2) -0.0152(18) 0.0091(19) 0.002(2)
C99 0.017(2) 0.051(2) 0.025(2) -0.0004(18) 0.0089(17) 0.0054(18)
C100 0.019(2) 0.039(2) 0.027(2) -0.0011(17) 0.0085(18) -0.0035(18)
C101 0.022(2) 0.027(2) 0.026(2) -0.0003(17) 0.0086(18) 0.0017(18)
C102 0.019(2) 0.055(3) 0.026(2) -0.021(2) 0.0081(18) 0.000(2)
C103 0.029(3) 0.038(2) 0.033(2) -0.0070(18) 0.008(2) 0.0129(19)
C104 0.031(3) 0.025(2) 0.027(2) -0.0044(16) 0.009(2) -0.0025(19)
C105 0.024(2) 0.027(2) 0.022(2) -0.0067(16) 0.0127(17) -0.0013(17)
C106 0.028(3) 0.033(2) 0.022(2) -0.0038(17) 0.0083(19) 0.0006(19)
C107 0.032(3) 0.051(3) 0.029(2) -0.014(2) 0.017(2) -0.016(2)
C108 0.029(2) 0.026(2) 0.028(2) -0.0070(17) 0.0130(19) -0.0007(18)
Cd1 0.01760(15) 0.01780(13) 0.02271(15) -0.00131(11) 0.00617(12) 0.00218(12)
Cd2 0.01662(13) 0.01839(12) 0.02284(15) -0.00069(12) 0.00481(11) 0.00289(13)
Cd3 0.01967(14) 0.02152(13) 0.02479(16) -0.00057(12) 0.00856(12) 0.00117(13)
N1 0.0196(18) 0.0162(15) 0.0236(17) -0.0029(12) 0.0074(14) 0.0013(13)
N2 0.035(2) 0.0221(16) 0.0167(19) 0.0024(16) 0.0000(16) 0.0089(19)
N3 0.0208(19) 0.0218(16) 0.0219(18) 0.0017(13) 0.0060(15) 0.0002(14)
N4 0.0213(17) 0.0208(15) 0.0235(16) -0.0008(12) 0.0059(14) -0.0004(13)
N5 0.0268(19) 0.0172(14) 0.0247(18) -0.0033(15) -0.0020(15) 0.0062(17)
N6 0.0224(19) 0.0200(16) 0.0269(18) 0.0027(14) 0.0035(16) 0.0047(14)
N7 0.030(2) 0.0252(17) 0.0248(18) 0.0020(14) 0.0090(16) 0.0015(15)
N8 0.034(2) 0.0278(17) 0.020(2) -0.0032(15) -0.0045(16) 0.0060(16)
N9 0.0221(18) 0.0273(16) 0.0259(17) -0.0001(13) 0.0100(15) -0.0010(14)
O1 0.0230(16) 0.0241(13) 0.0294(15) -0.0033(12) 0.0100(13) 0.0030(12)
O2 0.0157(15) 0.0363(15) 0.0215(14) 0.0039(12) 0.0048(12) 0.0019(12)
O3 0.0157(16) 0.078(2) 0.0419(18) -0.0348(16) 0.0112(14) -0.0071(15)
O4 0.0249(17) 0.0250(15) 0.0364(17) -0.0016(12) 0.0059(14) -0.0026(12)
O5 0.0171(16) 0.0328(15) 0.0393(17) 0.0038(13) 0.0061(14) 0.0023(13)
O6 0.0143(14) 0.0364(14) 0.0234(14) 0.0004(11) 0.0043(11) 0.0006(12)
O7 0.0249(15) 0.0222(13) 0.0336(15) -0.0027(11) 0.0110(13) 0.0017(11)
O8 0.0210(15) 0.0593(19) 0.0395(17) -0.0266(14) 0.0125(14) -0.0061(14)
O9 0.0213(15) 0.0332(15) 0.0246(14) 0.0041(11) 0.0033(12) 0.0028(12)
O10 0.0221(15) 0.0265(15) 0.0375(16) -0.0031(12) 0.0047(13) -0.0008(12)
O11 0.0236(15) 0.0313(14) 0.0283(15) -0.0055(11) 0.0112(12) -0.0001(12)
O12 0.0173(14) 0.0395(15) 0.0199(13) 0.0010(11) 0.0061(11) -0.0005(12)
O13 0.0216(16) 0.102(3) 0.0365(17) -0.0311(17) 0.0124(14) -0.0066(17)
O14 0.0249(17) 0.0403(17) 0.0388(17) 0.0070(13) 0.0105(14) 0.0057(14)
O15 0.0215(16) 0.0315(15) 0.0450(18) -0.0037(12) 0.0052(14) -0.0049(12)

loop_
_atom_type_symbol
_atom_type_description
_atom_type_scat_dispersion_real
_atom_type_scat_dispersion_imag
_atom_type_scat_source
C C 0.0033 0.0016 'International Tables Vol C Tables 4.2.6.8 and 6.1.1.4'
H H 0.0000 0.0000 'International Tables Vol C Tables 4.2.6.8 and 6.1.1.4'
Cd Cd -0.8075 1.2024 'International Tables Vol C Tables 4.2.6.8 and 6.1.1.4'
N N 0.0061 0.0033 'International Tables Vol C Tables 4.2.6.8 and 6.1.1.4'
O O 0.0106 0.0060 'International Tables Vol C Tables 4.2.6.8 and 6.1.1.4'

loop_
_geom_angle_atom_site_label_1
_geom_angle_atom_site_label_2
_geom_angle_atom_site_label_3
_geom_angle
_geom_angle_site_symmetry_1
_geom_angle_site_symmetry_3
N1 C1 C2 122.9(4) . .
N1 C1 H1 118.5 . .
C2 C1 H1 118.5 . .
C1 C2 C3 120.5(4) . .
C1 C2 H2 119.7 . .
C3 C2 H2 119.7 . .
C4 C3 C2 116.1(4) . .
C4 C3 C6 121.6(4) . .
C2 C3 C6 122.3(4) . .
C5 C4 C3 120.1(4) . .
C5 C4 H4 119.9 . .
C3 C4 H4 119.9 . .
N1 C5 C4 122.9(4) . .
N1 C5 H5 118.5 . .
C4 C5 H5 118.5 . .
C11 C6 C7 117.6(4) . .
C11 C6 C3 121.8(4) . .
C7 C6 C3 120.6(4) . .
C8 C7 C6 120.9(4) . .
C8 C7 H7 119.6 . .
C6 C7 H7 119.6 . .
C7 C8 C9 121.3(4) . .
C7 C8 H8 119.3 . .
C9 C8 H8 119.3 . .
N2 C9 C8 118.8(4) . .
N2 C9 C10 123.1(4) . .
C8 C9 C10 118.0(3) . .
C11 C10 C9 120.1(4) . .
C11 C10 H10 120.0 . .
C9 C10 H10 120.0 . .
C10 C11 C6 122.1(4) . .
C10 C11 H11 119.0 . .
C6 C11 H11 119.0 . .
N2 C12 C13 120.0(4) . .
N2 C12 C17 122.6(4) . .
C13 C12 C17 117.2(3) . .
C14 C13 C12 122.0(4) . .
C14 C13 H13 119.0 . .
C12 C13 H13 119.0 . .
C13 C14 C15 120.7(4) . .
C13 C14 H14 119.7 . .
C15 C14 H14 119.7 . .
C16 C15 C14 117.4(3) . .
C16 C15 C18 121.3(3) . .
C14 C15 C18 121.3(3) . .
C17 C16 C15 122.4(4) . .
C17 C16 H16 118.8 . .
C15 C16 H16 118.8 . .
C16 C17 C12 120.2(4) . .
C16 C17 H17 119.9 . .
C12 C17 H17 119.9 . .
C19 C18 C22 115.8(4) . 3_545
C19 C18 C15 123.2(4) . .
C22 C18 C15 120.9(3) 3_545 .
C20 C19 C18 120.8(4) 3_545 .
C20 C19 H19 119.6 3_545 .
C18 C19 H19 119.6 . .
N3 C20 C19 122.9(4) . 3_455
N3 C20 H20 118.6 . .
C19 C20 H20 118.6 3_455 .
N3 C21 C22 124.3(4) . .
N3 C21 H21 117.8 . .
C22 C21 H21 117.8 . .
C21 C22 C18 119.4(4) . 3_455
C21 C22 H22 120.3 . .
C18 C22 H22 120.3 3_455 .
O1 C23 O2 123.0(4) . .
O1 C23 C24 120.4(4) . .
O2 C23 C24 116.5(4) . .
C25 C24 C29 119.4(4) . .
C25 C24 C23 121.5(4) . .
C29 C24 C23 118.9(4) . .
C24 C25 C26 121.1(4) . .
C24 C25 H25 119.5 . .
C26 C25 H25 119.5 . .
C27 C26 C25 118.9(4) . .
C27 C26 H26 120.5 . .
C25 C26 H26 120.5 . .
O3 C27 C26 124.1(4) . .
O3 C27 C28 114.9(3) . .
C26 C27 C28 121.0(4) . .
C29 C28 C27 119.8(4) . .
C29 C28 H28 120.1 . .
C27 C28 H28 120.1 . .
C28 C29 C24 119.9(4) . .
C28 C29 H29 120.1 . .
C24 C29 H29 120.1 . .
C31 C30 C35 121.9(4) . .
C31 C30 O3 121.2(4) . .
C35 C30 O3 116.8(4) . .
C30 C31 C32 119.1(4) . .
C30 C31 H31 120.4 . .
C32 C31 H31 120.4 . .
C31 C32 C33 120.2(4) . .
C31 C32 H32 119.9 . .
C33 C32 H32 119.9 . .
C34 C33 C32 119.6(4) . .
C34 C33 C36 120.5(4) . .
C32 C33 C36 119.9(4) . .
C35 C34 C33 120.3(4) . .
C35 C34 H34 119.9 . .
C33 C34 H34 119.9 . .
C30 C35 C34 118.9(4) . .
C30 C35 H35 120.5 . .
C34 C35 H35 120.5 . .
O4 C36 O5 122.6(4) . .
O4 C36 C33 118.9(4) . .
O5 C36 C33 118.5(4) . .
O4 C36 Cd1 61.0(2) . 1_455
O5 C36 Cd1 61.8(2) . 1_455
C33 C36 Cd1 172.9(3) . 1_455
N4 C37 C38 122.5(4) . .
N4 C37 H37 118.7 . .
C38 C37 H37 118.7 . .
C37 C38 C39 121.5(4) . .
C37 C38 H38 119.3 . .
C39 C38 H38 119.3 . .
C38 C39 C40 114.7(4) . .
C38 C39 C42 123.3(4) . .
C40 C39 C42 122.0(4) . .
C41 C40 C39 121.2(4) . .
C41 C40 H40 119.4 . .
C39 C40 H40 119.4 . .
N4 C41 C40 122.9(4) . .
N4 C41 H41 118.6 . .
C40 C41 H41 118.6 . .
C47 C42 C43 116.8(3) . .
C47 C42 C39 121.2(4) . .
C43 C42 C39 121.9(4) . .
C44 C43 C42 121.6(4) . .
C44 C43 H43 119.2 . .
C42 C43 H43 119.2 . .
C43 C44 C45 121.3(4) . .
C43 C44 H44 119.4 . .
C45 C44 H44 119.4 . .
N5 C45 C44 118.8(4) . .
N5 C45 C46 123.4(4) . .
C44 C45 C46 117.8(3) . .
C47 C46 C45 120.2(4) . .
C47 C46 H46 119.9 . .
C45 C46 H46 119.9 . .
C46 C47 C42 122.1(4) . .
C46 C47 H47 119.0 . .
C42 C47 H47 119.0 . .
C49 C48 N5 123.5(3) . .
C49 C48 C50 118.7(3) . 3_455
N5 C48 C50 117.8(3) . 3_455
C53 C49 C48 120.8(4) 3_455 .
C53 C49 H49 119.6 3_455 .
C48 C49 H49 119.6 . .
C51 C50 C48 119.5(4) . 3_545
C51 C50 H50 120.3 . .
C48 C50 H50 120.3 3_545 .
C50 C51 C52 122.6(3) . .
C50 C51 H51 118.7 . .
C52 C51 H51 118.7 . .
C51 C52 C53 117.1(3) . .
C51 C52 C54 121.8(3) . .
C53 C52 C54 121.1(4) . .
C49 C53 C52 121.4(4) 3_545 .
C49 C53 H53 119.3 3_545 .
C52 C53 H53 119.3 . .
C58 C54 C55 116.4(3) . .
C58 C54 C52 122.7(3) . .
C55 C54 C52 120.8(4) . .
C56 C55 C54 119.4(4) . .
C56 C55 H55 120.3 . .
C54 C55 H55 120.3 . .
N6 C56 C55 124.0(4) . .
N6 C56 H56 118.0 . .
C55 C56 H56 118.0 . .
N6 C57 C58 123.3(4) . .
N6 C57 H57 118.3 . .
C58 C57 H57 118.3 . .
C57 C58 C54 120.5(3) . .
C57 C58 H58 119.7 . .
C54 C58 H58 119.7 . .
O7 C59 O6 122.3(4) . .
O7 C59 C60 121.2(4) . .
O6 C59 C60 116.4(3) . .
C65 C60 C61 119.2(4) . .
C65 C60 C59 120.0(4) . .
C61 C60 C59 120.7(3) . .
C62 C61 C60 120.3(4) . .
C62 C61 H61 119.9 . .
C60 C61 H61 119.9 . .
C63 C62 C61 118.8(4) . .
C63 C62 H62 120.6 . .
C61 C62 H62 120.6 . .
O8 C63 C64 114.4(3) . .
O8 C63 C62 123.5(4) . .
C64 C63 C62 122.1(4) . .
C65 C64 C63 118.4(4) . .
C65 C64 H64 120.8 . .
C63 C64 H64 120.8 . .
C64 C65 C60 121.2(4) . .
C64 C65 H65 119.4 . .
C60 C65 H65 119.4 . .
C67 C66 C71 121.7(4) . .
C67 C66 O8 118.0(4) . .
C71 C66 O8 120.1(4) . .
C66 C67 C68 118.9(4) . .
C66 C67 H67 120.6 . .
C68 C67 H67 120.6 . .
C69 C68 C67 120.6(4) . .
C69 C68 H68 119.7 . .
C67 C68 H68 119.7 . .
C70 C69 C68 119.6(4) . .
C70 C69 C72 121.0(4) . .
C68 C69 C72 119.4(4) . .
C69 C70 C71 120.1(4) . .
C69 C70 H70 120.0 . .
C71 C70 H70 120.0 . .
C66 C71 C70 119.2(4) . .
C66 C71 H71 120.4 . .
C70 C71 H71 120.4 . .
O10 C72 O9 122.2(4) . .
O10 C72 C69 119.2(3) . .
O9 C72 C69 118.6(3) . .
O10 C72 Cd2 62.8(2) . 1_655
O9 C72 Cd2 59.7(2) . 1_655
C69 C72 Cd2 170.9(3) . 1_655
N7 C73 C74 123.0(4) . .
N7 C73 H73 118.5 . .
C74 C73 H73 118.5 . .
C75 C74 C73 120.2(4) . .
C75 C74 H74 119.9 . .
C73 C74 H74 119.9 . .
C74 C75 C76 116.5(4) . .
C74 C75 C78 121.9(4) . .
C76 C75 C78 121.6(3) . .
C77 C76 C75 120.9(4) . .
C77 C76 H76 119.6 . .
C75 C76 H76 119.6 . .
N7 C77 C76 122.1(4) . .
N7 C77 H77 118.9 . .
C76 C77 H77 118.9 . .
C83 C78 C79 118.0(4) . .
C83 C78 C75 120.4(3) . .
C79 C78 C75 121.5(3) . .
C80 C79 C78 120.7(3) . .
C80 C79 H79 119.7 . .
C78 C79 H79 119.7 . .
C79 C80 C81 120.7(4) . .
C79 C80 H80 119.7 . .
C81 C80 H80 119.7 . .
N8 C81 C82 122.4(3) . .
N8 C81 C80 119.0(3) . .
C82 C81 C80 118.5(3) . .
C83 C82 C81 120.4(4) . .
C83 C82 H82 119.8 . .
C81 C82 H82 119.8 . .
C82 C83 C78 121.6(4) . .
C82 C83 H83 119.2 . .
C78 C83 H83 119.2 . .
N8 C84 C85 118.0(4) . .
N8 C84 C89 124.4(4) . .
C85 C84 C89 117.6(3) . .
C86 C85 C84 121.5(4) . .
C86 C85 H85 119.3 . .
C84 C85 H85 119.3 . .
C85 C86 C87 121.2(4) . .
C85 C86 H86 119.4 . .
C87 C86 H86 119.4 . .
C88 C87 C86 116.8(3) . .
C88 C87 C90 122.1(4) . .
C86 C87 C90 121.1(4) . .
C89 C88 C87 122.3(4) . .
C89 C88 H88 118.8 . .
C87 C88 H88 118.8 . .
C88 C89 C84 120.5(4) . .
C88 C89 H89 119.7 . .
C84 C89 H89 119.7 . .
C91 C90 C94 116.1(3) . 3_545
C91 C90 C87 121.2(3) . .
C94 C90 C87 122.6(4) 3_545 .
C92 C91 C90 120.6(4) 3_545 .
C92 C91 H91 119.7 3_545 .
C90 C91 H91 119.7 . .
N9 C92 C91 122.4(4) . 3_455
N9 C92 H92 118.8 . .
C91 C92 H92 118.8 3_455 .
N9 C93 C94 122.6(4) . .
N9 C93 H93 118.7 . .
C94 C93 H93 118.7 . .
C93 C94 C90 120.4(4) . 3_455
C93 C94 H94 119.8 . .
C90 C94 H94 119.8 3_455 .
O11 C95 O12 121.0(4) . .
O11 C95 C96 121.1(4) . .
O12 C95 C96 117.9(3) . .
C97 C96 C101 118.4(4) . .
C97 C96 C95 120.7(4) . .
C101 C96 C95 120.9(4) . .
C98 C97 C96 120.7(4) . .
C98 C97 H97 119.6 . .
C96 C97 H97 119.6 . .
C99 C98 C97 119.5(4) . .
C99 C98 H98 120.3 . .
C97 C98 H98 120.3 . .
C98 C99 O13 115.6(4) . .
C98 C99 C100 121.7(4) . .
O13 C99 C100 122.6(4) . .
C101 C100 C99 118.3(4) . .
C101 C100 H100 120.8 . .
C99 C100 H100 120.8 . .
C100 C101 C96 121.4(4) . .
C100 C101 H101 119.3 . .
C96 C101 H101 119.3 . .
C103 C102 C107 121.3(4) . .
C103 C102 O13 119.2(4) . .
C107 C102 O13 119.1(4) . .
C102 C103 C104 119.9(4) . .
C102 C103 H103 120.0 . .
C104 C103 H103 120.0 . .
C103 C104 C105 119.8(4) . .
C103 C104 H104 120.1 . .
C105 C104 H104 120.1 . .
C104 C105 C106 119.3(4) . .
C104 C105 C108 119.7(4) . .
C106 C105 C108 121.0(4) . .
C107 C106 C105 120.4(4) . .
C107 C106 H106 119.8 . .
C105 C106 H106 119.8 . .
C102 C107 C106 119.2(4) . .
C102 C107 H107 120.4 . .
C106 C107 H107 120.4 . .
O14 C108 O15 122.4(4) . .
O14 C108 C105 120.0(3) . .
O15 C108 C105 117.6(3) . .
O14 C108 Cd3 65.1(2) . 1_655
O15 C108 Cd3 57.4(2) . 1_655
C105 C108 Cd3 172.5(3) . 1_655
N1 Cd1 O2 134.07(11) . .
N1 Cd1 N3 114.80(12) . .
O2 Cd1 N3 87.20(11) . .
N1 Cd1 O4 89.86(11) . 1_655
O2 Cd1 O4 96.17(10) . 1_655
N3 Cd1 O4 141.69(11) . 1_655
N1 Cd1 O5 118.79(11) . 1_655
O2 Cd1 O5 101.68(10) . 1_655
N3 Cd1 O5 85.96(11) . 1_655
O4 Cd1 O5 55.92(9) 1_655 1_655
N1 Cd1 O1 89.38(10) . .
O2 Cd1 O1 53.65(9) . .
N3 Cd1 O1 79.85(10) . .
O4 Cd1 O1 131.81(9) 1_655 .
O5 Cd1 O1 151.76(9) 1_655 .
N1 Cd1 C36 104.28(12) . 1_655
O2 Cd1 C36 101.60(11) . 1_655
N3 Cd1 C36 114.27(12) . 1_655
O4 Cd1 C36 27.69(11) 1_655 1_655
O5 Cd1 C36 28.31(11) 1_655 1_655
O1 Cd1 C36 152.35(10) . 1_655
O6 Cd2 N4 132.10(10) . .
O6 Cd2 N6 88.36(11) . .
N4 Cd2 N6 116.41(11) . .
O6 Cd2 O9 99.96(9) . 1_455
N4 Cd2 O9 121.24(11) . 1_455
N6 Cd2 O9 85.09(10) . 1_455
O6 Cd2 O10 97.01(9) . 1_455
N4 Cd2 O10 88.01(10) . 1_455
N6 Cd2 O10 141.08(10) . 1_455
O9 Cd2 O10 56.00(9) 1_455 1_455
O6 Cd2 O7 54.08(9) . .
N4 Cd2 O7 88.23(10) . .
N6 Cd2 O7 80.89(10) . .
O9 Cd2 O7 150.54(9) 1_455 .
O10 Cd2 O7 132.52(9) 1_455 .
O6 Cd2 C72 101.34(10) . 1_455
N4 Cd2 C72 104.49(11) . 1_455
N6 Cd2 C72 113.15(12) . 1_455
O9 Cd2 C72 28.10(10) 1_455 1_455
O10 Cd2 C72 28.00(10) 1_455 1_455
O7 Cd2 C72 152.67(10) . 1_455
N9 Cd3 O12 132.53(10) . .
N9 Cd3 N7 113.33(12) . .
O12 Cd3 N7 88.62(11) . .
N9 Cd3 O15 90.83(11) . 1_455
O12 Cd3 O15 97.21(10) . 1_455
N7 Cd3 O15 140.87(11) . 1_455
N9 Cd3 O14 122.35(11) . 1_455
O12 Cd3 O14 99.97(9) . 1_455
N7 Cd3 O14 85.34(11) . 1_455
O15 Cd3 O14 55.53(9) 1_455 1_455
N9 Cd3 O11 86.15(10) . .
O12 Cd3 O11 54.54(9) . .
N7 Cd3 O11 81.83(11) . .
O15 Cd3 O11 132.24(9) 1_455 .
O14 Cd3 O11 151.49(9) 1_455 .
N9 Cd3 C108 107.16(12) . 1_455
O12 Cd3 C108 100.99(10) . 1_455
N7 Cd3 C108 112.94(12) . 1_455
O15 Cd3 C108 27.96(11) 1_455 1_455
O14 Cd3 C108 27.63(10) 1_455 1_455
O11 Cd3 C108 152.41(10) . 1_455
C5 N1 C1 117.4(3) . .
C5 N1 Cd1 119.0(3) . .
C1 N1 Cd1 123.2(3) . .
C12 N2 C9 128.2(5) . .
C12 N2 H2A 111(2) . .
C9 N2 H2A 119.6(19) . .
C21 N3 C20 116.7(3) . .
C21 N3 Cd1 115.5(3) . .
C20 N3 Cd1 125.8(3) . .
C37 N4 C41 117.2(3) . .
C37 N4 Cd2 123.4(3) . .
C41 N4 Cd2 119.4(3) . .
C45 N5 C48 126.8(4) . .
C45 N5 H5A 114(2) . .
C48 N5 H5A 119(2) . .
C56 N6 C57 116.3(3) . .
C56 N6 Cd2 126.2(3) . .
C57 N6 Cd2 115.1(2) . .
C73 N7 C77 117.2(3) . .
C73 N7 Cd3 125.2(3) . .
C77 N7 Cd3 114.5(3) . .
C84 N8 C81 127.2(4) . .
C84 N8 H8A 112(3) . .
C81 N8 H8A 120(3) . .
C93 N9 C92 117.8(3) . .
C93 N9 Cd3 123.6(3) . .
C92 N9 Cd3 117.7(3) . .
C23 O1 Cd1 82.8(2) . .
C23 O2 Cd1 99.7(2) . .
C27 O3 C30 120.2(3) . .
C36 O4 Cd1 91.3(2) . 1_455
C36 O5 Cd1 89.9(2) . 1_455
C59 O6 Cd2 99.4(2) . .
C59 O7 Cd2 83.3(2) . .
C63 O8 C66 119.2(3) . .
C72 O9 Cd2 92.2(2) . 1_655
C72 O10 Cd2 89.2(2) . 1_655
C95 O11 Cd3 85.6(2) . .
C95 O12 Cd3 98.3(2) . .
C99 O13 C102 118.8(3) . .
C108 O14 Cd3 87.2(2) . 1_655
C108 O15 Cd3 94.6(2) . 1_655

loop_
_geom_bond_atom_site_label_1
_geom_bond_atom_site_label_2
_geom_bond_distance
_geom_bond_site_symmetry_2
C1 N1 1.343(5) .
C1 C2 1.370(5) .
C1 H1 0.9300 .
C2 C3 1.397(6) .
C2 H2 0.9300 .
C3 C4 1.390(5) .
C3 C6 1.487(5) .
C4 C5 1.388(5) .
C4 H4 0.9300 .
C5 N1 1.333(5) .
C5 H5 0.9300 .
C6 C11 1.384(6) .
C6 C7 1.395(6) .
C7 C8 1.379(5) .
C7 H7 0.9300 .
C8 C9 1.390(5) .
C8 H8 0.9300 .
C9 N2 1.384(5) .
C9 C10 1.400(6) .
C10 C11 1.379(6) .
C10 H10 0.9300 .
C11 H11 0.9300 .
C12 N2 1.375(5) .
C12 C13 1.392(5) .
C12 C17 1.411(6) .
C13 C14 1.375(5) .
C13 H13 0.9300 .
C14 C15 1.396(5) .
C14 H14 0.9300 .
C15 C16 1.392(5) .
C15 C18 1.466(5) .
C16 C17 1.368(5) .
C16 H16 0.9300 .
C17 H17 0.9300 .
C18 C19 1.391(6) .
C18 C22 1.412(5) 3_545
C19 C20 1.378(6) 3_545
C19 H19 0.9300 .
C20 N3 1.340(5) .
C20 C19 1.378(6) 3_455
C20 H20 0.9300 .
C21 N3 1.337(5) .
C21 C22 1.368(5) .
C21 H21 0.9300 .
C22 C18 1.412(5) 3_455
C22 H22 0.9300 .
C23 O1 1.240(5) .
C23 O2 1.280(5) .
C23 C24 1.500(6) .
C24 C25 1.372(6) .
C24 C29 1.413(5) .
C25 C26 1.395(6) .
C25 H25 0.9300 .
C26 C27 1.380(6) .
C26 H26 0.9300 .
C27 O3 1.370(5) .
C27 C28 1.391(6) .
C28 C29 1.376(6) .
C28 H28 0.9300 .
C29 H29 0.9300 .
C30 C31 1.370(6) .
C30 C35 1.376(6) .
C30 O3 1.391(5) .
C31 C32 1.382(7) .
C31 H31 0.9300 .
C32 C33 1.389(6) .
C32 H32 0.9300 .
C33 C34 1.387(6) .
C33 C36 1.503(6) .
C34 C35 1.384(6) .
C34 H34 0.9300 .
C35 H35 0.9300 .
C36 O4 1.246(5) .
C36 O5 1.271(5) .
C36 Cd1 2.680(4) 1_455
C37 N4 1.340(5) .
C37 C38 1.382(5) .
C37 H37 0.9300 .
C38 C39 1.398(6) .
C38 H38 0.9300 .
C39 C40 1.401(6) .
C39 C42 1.466(6) .
C40 C41 1.374(5) .
C40 H40 0.9300 .
C41 N4 1.347(5) .
C41 H41 0.9300 .
C42 C47 1.393(5) .
C42 C43 1.409(5) .
C43 C44 1.363(5) .
C43 H43 0.9300 .
C44 C45 1.401(5) .
C44 H44 0.9300 .
C45 N5 1.392(4) .
C45 C46 1.402(5) .
C46 C47 1.380(5) .
C46 H46 0.9300 .
C47 H47 0.9300 .
C48 C49 1.391(5) .
C48 N5 1.402(5) .
C48 C50 1.403(5) 3_455
C49 C53 1.377(5) 3_455
C49 H49 0.9300 .
C50 C51 1.379(5) .
C50 C48 1.403(5) 3_545
C50 H50 0.9300 .
C51 C52 1.390(5) .
C51 H51 0.9300 .
C52 C53 1.401(5) .
C52 C54 1.472(5) .
C53 C49 1.377(5) 3_545
C53 H53 0.9300 .
C54 C58 1.385(5) .
C54 C55 1.394(5) .
C55 C56 1.386(5) .
C55 H55 0.9300 .
C56 N6 1.330(5) .
C56 H56 0.9300 .
C57 N6 1.347(5) .
C57 C58 1.371(5) .
C57 H57 0.9300 .
C58 H58 0.9300 .
C59 O7 1.240(5) .
C59 O6 1.286(5) .
C59 C60 1.489(6) .
C60 C65 1.391(5) .
C60 C61 1.398(6) .
C61 C62 1.392(6) .
C61 H61 0.9300 .
C62 C63 1.386(5) .
C62 H62 0.9300 .
C63 O8 1.380(5) .
C63 C64 1.385(6) .
C64 C65 1.383(6) .
C64 H64 0.9300 .
C65 H65 0.9300 .
C66 C67 1.366(6) .
C66 C71 1.379(6) .
C66 O8 1.396(5) .
C67 C68 1.387(6) .
C67 H67 0.9300 .
C68 C69 1.387(6) .
C68 H68 0.9300 .
C69 C70 1.380(6) .
C69 C72 1.490(6) .
C70 C71 1.388(6) .
C70 H70 0.9300 .
C71 H71 0.9300 .
C72 O10 1.258(5) .
C72 O9 1.264(4) .
C72 Cd2 2.681(4) 1_655
C73 N7 1.333(5) .
C73 C74 1.385(6) .
C73 H73 0.9300 .
C74 C75 1.379(5) .
C74 H74 0.9300 .
C75 C76 1.384(6) .
C75 C78 1.479(5) .
C76 C77 1.376(6) .
C76 H76 0.9300 .
C77 N7 1.351(5) .
C77 H77 0.9300 .
C78 C83 1.389(5) .
C78 C79 1.399(5) .
C79 C80 1.380(5) .
C79 H79 0.9300 .
C80 C81 1.398(5) .
C80 H80 0.9300 .
C81 N8 1.392(5) .
C81 C82 1.394(5) .
C82 C83 1.372(6) .
C82 H82 0.9300 .
C83 H83 0.9300 .
C84 N8 1.386(5) .
C84 C85 1.398(5) .
C84 C89 1.401(6) .
C85 C86 1.367(5) .
C85 H85 0.9300 .
C86 C87 1.410(6) .
C86 H86 0.9300 .
C87 C88 1.391(6) .
C87 C90 1.472(5) .
C88 C89 1.372(5) .
C88 H88 0.9300 .
C89 H89 0.9300 .
C90 C91 1.385(6) .
C90 C94 1.390(6) 3_545
C91 C92 1.380(5) 3_545
C91 H91 0.9300 .
C92 N9 1.338(5) .
C92 C91 1.380(5) 3_455
C92 H92 0.9300 .
C93 N9 1.335(5) .
C93 C94 1.380(5) .
C93 H93 0.9300 .
C94 C90 1.390(6) 3_455
C94 H94 0.9300 .
C95 O11 1.251(4) .
C95 O12 1.289(5) .
C95 C96 1.472(6) .
C96 C97 1.387(5) .
C96 C101 1.399(6) .
C97 C98 1.387(6) .
C97 H97 0.9300 .
C98 C99 1.366(6) .
C98 H98 0.9300 .
C99 O13 1.373(5) .
C99 C100 1.387(6) .
C100 C101 1.381(6) .
C100 H100 0.9300 .
C101 H101 0.9300 .
C102 C103 1.368(6) .
C102 C107 1.373(6) .
C102 O13 1.403(5) .
C103 C104 1.381(6) .
C103 H103 0.9300 .
C104 C105 1.390(6) .
C104 H104 0.9300 .
C105 C106 1.393(6) .
C105 C108 1.497(6) .
C106 C107 1.379(6) .
C106 H106 0.9300 .
C107 H107 0.9300 .
C108 O14 1.248(5) .
C108 O15 1.265(5) .
C108 Cd3 2.689(4) 1_655
Cd1 N1 2.223(3) .
Cd1 O2 2.231(3) .
Cd1 N3 2.284(3) .
Cd1 O4 2.345(3) 1_655
Cd1 O5 2.363(3) 1_655
Cd1 O1 2.617(3) .
Cd1 C36 2.680(4) 1_655
Cd2 O6 2.218(2) .
Cd2 N4 2.227(3) .
Cd2 N6 2.309(3) .
Cd2 O9 2.317(3) 1_455
Cd2 O10 2.384(3) 1_455
Cd2 O7 2.592(3) .
Cd2 C72 2.681(4) 1_455
Cd3 N9 2.246(3) .
Cd3 O12 2.247(3) .
Cd3 N7 2.266(3) .
Cd3 O15 2.274(3) 1_455
Cd3 O14 2.442(3) 1_455
Cd3 O11 2.544(3) .
Cd3 C108 2.689(4) 1_455
N2 H2A 1.007(18) .
N5 H5A 1.026(19) .
N8 H8A 0.90(4) .
O4 Cd1 2.345(3) 1_455
O5 Cd1 2.363(3) 1_455
O9 Cd2 2.317(3) 1_655
O10 Cd2 2.384(3) 1_655
O14 Cd3 2.442(3) 1_655
O15 Cd3 2.274(3) 1_655

loop_
_geom_hbond_atom_site_label_D
_geom_hbond_atom_site_label_H
_geom_hbond_atom_site_label_A
_geom_hbond_distance_DH
_geom_hbond_distance_HA
_geom_hbond_distance_DA
_geom_hbond_angle_DHA
_geom_hbond_site_symmetry_A
N5 H5A O12 1.026(19) 1.87(2) 2.851(5) 159(3) 4_465
N2 H2A O2 1.007(18) 1.84(2) 2.838(6) 172(3) 2_564
N8 H8A O6 0.90(4) 1.97(4) 2.837(4) 164(4) 2_665

loop_
_geom_torsion_atom_site_label_1
_geom_torsion_atom_site_label_2
_geom_torsion_atom_site_label_3
_geom_torsion_atom_site_label_4
_geom_torsion
_geom_torsion_site_symmetry_1
_geom_torsion_site_symmetry_4
N1 C1 C2 C3 0.1(6) . .
C1 C2 C3 C4 -1.5(6) . .
C1 C2 C3 C6 177.1(4) . .
C2 C3 C4 C5 2.1(5) . .
C6 C3 C4 C5 -176.5(3) . .
C3 C4 C5 N1 -1.4(6) . .
C4 C3 C6 C11 15.8(6) . .
C2 C3 C6 C11 -162.7(4) . .
C4 C3 C6 C7 -164.6(4) . .
C2 C3 C6 C7 16.9(6) . .
C11 C6 C7 C8 2.1(6) . .
C3 C6 C7 C8 -177.5(4) . .
C6 C7 C8 C9 0.5(6) . .
C7 C8 C9 N2 179.9(4) . .
C7 C8 C9 C10 -2.9(6) . .
N2 C9 C10 C11 179.9(4) . .
C8 C9 C10 C11 2.8(6) . .
C9 C10 C11 C6 -0.3(7) . .
C7 C6 C11 C10 -2.1(6) . .
C3 C6 C11 C10 177.5(4) . .
N2 C12 C13 C14 -178.8(4) . .
C17 C12 C13 C14 -3.1(6) . .
C12 C13 C14 C15 0.4(6) . .
C13 C14 C15 C16 1.6(6) . .
C13 C14 C15 C18 -177.5(4) . .
C14 C15 C16 C17 -0.8(6) . .
C18 C15 C16 C17 178.3(4) . .
C15 C16 C17 C12 -2.0(7) . .
N2 C12 C17 C16 179.5(4) . .
C13 C12 C17 C16 3.9(6) . .
C16 C15 C18 C19 151.2(4) . .
C14 C15 C18 C19 -29.7(6) . .
C16 C15 C18 C22 -31.2(6) . 3_545
C14 C15 C18 C22 147.8(4) . 3_545
C22 C18 C19 C20 -0.6(6) 3_545 3_545
C15 C18 C19 C20 177.1(4) . 3_545
N3 C21 C22 C18 -0.5(6) . 3_455
O1 C23 C24 C25 12.4(6) . .
O2 C23 C24 C25 -168.8(4) . .
O1 C23 C24 C29 -163.1(3) . .
O2 C23 C24 C29 15.8(5) . .
C29 C24 C25 C26 0.2(6) . .
C23 C24 C25 C26 -175.2(4) . .
C24 C25 C26 C27 0.6(6) . .
C25 C26 C27 O3 178.3(4) . .
C25 C26 C27 C28 -0.7(6) . .
O3 C27 C28 C29 -179.1(4) . .
C26 C27 C28 C29 0.0(6) . .
C27 C28 C29 C24 0.8(6) . .
C25 C24 C29 C28 -0.9(6) . .
C23 C24 C29 C28 174.6(4) . .
C35 C30 C31 C32 -0.3(7) . .
O3 C30 C31 C32 174.5(4) . .
C30 C31 C32 C33 -0.6(7) . .
C31 C32 C33 C34 0.3(6) . .
C31 C32 C33 C36 178.2(4) . .
C32 C33 C34 C35 0.9(6) . .
C36 C33 C34 C35 -177.0(4) . .
C31 C30 C35 C34 1.4(6) . .
O3 C30 C35 C34 -173.6(4) . .
C33 C34 C35 C30 -1.7(6) . .
C34 C33 C36 O4 175.1(4) . .
C32 C33 C36 O4 -2.8(6) . .
C34 C33 C36 O5 -2.9(6) . .
C32 C33 C36 O5 179.2(4) . .
C34 C33 C36 Cd1 88(3) . 1_455
C32 C33 C36 Cd1 -90(3) . 1_455
N4 C37 C38 C39 0.3(6) . .
C37 C38 C39 C40 -0.1(6) . .
C37 C38 C39 C42 -178.8(4) . .
C38 C39 C40 C41 -0.6(6) . .
C42 C39 C40 C41 178.1(4) . .
C39 C40 C41 N4 1.2(6) . .
C38 C39 C42 C47 167.3(4) . .
C40 C39 C42 C47 -11.3(6) . .
C38 C39 C42 C43 -10.7(6) . .
C40 C39 C42 C43 170.7(4) . .
C47 C42 C43 C44 -3.4(6) . .
C39 C42 C43 C44 174.7(4) . .
C42 C43 C44 C45 -0.4(6) . .
C43 C44 C45 N5 -177.4(4) . .
C43 C44 C45 C46 4.3(6) . .
N5 C45 C46 C47 177.3(4) . .
C44 C45 C46 C47 -4.5(6) . .
C45 C46 C47 C42 0.8(6) . .
C43 C42 C47 C46 3.1(6) . .
C39 C42 C47 C46 -174.9(4) . .
N5 C48 C49 C53 -179.1(4) . 3_455
C50 C48 C49 C53 -1.3(6) 3_455 3_455
C48 C50 C51 C52 1.4(6) 3_545 .
C50 C51 C52 C53 -2.0(6) . .
C50 C51 C52 C54 176.4(4) . .
C51 C52 C53 C49 1.0(6) . 3_545
C54 C52 C53 C49 -177.4(4) . 3_545
C51 C52 C54 C58 -145.6(4) . .
C53 C52 C54 C58 32.8(6) . .
C51 C52 C54 C55 33.0(6) . .
C53 C52 C54 C55 -148.6(4) . .
C58 C54 C55 C56 -0.7(6) . .
C52 C54 C55 C56 -179.4(4) . .
C54 C55 C56 N6 1.3(7) . .
N6 C57 C58 C54 1.5(6) . .
C55 C54 C58 C57 -0.6(6) . .
C52 C54 C58 C57 178.1(4) . .
O7 C59 C60 C65 158.5(3) . .
O6 C59 C60 C65 -18.3(5) . .
O7 C59 C60 C61 -18.2(5) . .
O6 C59 C60 C61 165.0(3) . .
C65 C60 C61 C62 0.2(6) . .
C59 C60 C61 C62 176.9(3) . .
C60 C61 C62 C63 0.1(6) . .
C61 C62 C63 O8 178.6(4) . .
C61 C62 C63 C64 -0.9(6) . .
O8 C63 C64 C65 -178.2(3) . .
C62 C63 C64 C65 1.2(6) . .
C63 C64 C65 C60 -0.9(6) . .
C61 C60 C65 C64 0.2(5) . .
C59 C60 C65 C64 -176.5(3) . .
C71 C66 C67 C68 -0.9(6) . .
O8 C66 C67 C68 173.4(4) . .
C66 C67 C68 C69 0.9(6) . .
C67 C68 C69 C70 -0.6(6) . .
C67 C68 C69 C72 178.5(4) . .
C68 C69 C70 C71 0.3(6) . .
C72 C69 C70 C71 -178.8(4) . .
C67 C66 C71 C70 0.7(6) . .
O8 C66 C71 C70 -173.5(4) . .
C69 C70 C71 C66 -0.3(6) . .
C70 C69 C72 O10 7.4(5) . .
C68 C69 C72 O10 -171.7(4) . .
C70 C69 C72 O9 -175.9(4) . .
C68 C69 C72 O9 5.0(5) . .
C70 C69 C72 Cd2 107.5(17) . 1_655
C68 C69 C72 Cd2 -71.6(18) . 1_655
N7 C73 C74 C75 -0.2(6) . .
C73 C74 C75 C76 0.6(6) . .
C73 C74 C75 C78 -179.4(4) . .
C74 C75 C76 C77 -1.1(6) . .
C78 C75 C76 C77 178.9(4) . .
C75 C76 C77 N7 1.2(6) . .
C74 C75 C78 C83 -149.7(4) . .
C76 C75 C78 C83 30.4(6) . .
C74 C75 C78 C79 32.2(6) . .
C76 C75 C78 C79 -147.8(4) . .
C83 C78 C79 C80 -0.9(6) . .
C75 C78 C79 C80 177.3(4) . .
C78 C79 C80 C81 0.6(6) . .
C79 C80 C81 N8 178.5(4) . .
C79 C80 C81 C82 0.9(6) . .
N8 C81 C82 C83 -179.7(4) . .
C80 C81 C82 C83 -2.2(6) . .
C81 C82 C83 C78 2.0(7) . .
C79 C78 C83 C82 -0.4(6) . .
C75 C78 C83 C82 -178.6(4) . .
N8 C84 C85 C86 178.1(3) . .
C89 C84 C85 C86 0.1(6) . .
C84 C85 C86 C87 -0.4(5) . .
C85 C86 C87 C88 0.4(5) . .
C85 C86 C87 C90 -178.3(3) . .
C86 C87 C88 C89 -0.1(6) . .
C90 C87 C88 C89 178.6(4) . .
C87 C88 C89 C84 -0.2(6) . .
N8 C84 C89 C88 -177.7(4) . .
C85 C84 C89 C88 0.2(6) . .
C88 C87 C90 C91 -20.0(6) . .
C86 C87 C90 C91 158.6(4) . .
C88 C87 C90 C94 159.0(4) . 3_545
C86 C87 C90 C94 -22.4(6) . 3_545
C94 C90 C91 C92 -1.5(6) 3_545 3_545
C87 C90 C91 C92 177.6(3) . 3_545
N9 C93 C94 C90 0.3(6) . 3_455
O11 C95 C96 C97 165.5(4) . .
O12 C95 C96 C97 -13.9(5) . .
O11 C95 C96 C101 -12.8(6) . .
O12 C95 C96 C101 167.9(3) . .
C101 C96 C97 C98 0.8(6) . .
C95 C96 C97 C98 -177.5(4) . .
C96 C97 C98 C99 -0.7(7) . .
C97 C98 C99 O13 -176.7(4) . .
C97 C98 C99 C100 1.0(7) . .
C98 C99 C100 C101 -1.4(6) . .
O13 C99 C100 C101 176.1(4) . .
C99 C100 C101 C96 1.5(6) . .
C97 C96 C101 C100 -1.2(6) . .
C95 C96 C101 C100 177.1(4) . .
C107 C102 C103 C104 0.2(6) . .
O13 C102 C103 C104 -173.0(4) . .
C102 C103 C104 C105 1.7(6) . .
C103 C104 C105 C106 -1.5(6) . .
C103 C104 C105 C108 -178.3(4) . .
C104 C105 C106 C107 -0.4(6) . .
C108 C105 C106 C107 176.3(4) . .
C103 C102 C107 C106 -2.1(6) . .
O13 C102 C107 C106 171.1(4) . .
C105 C106 C107 C102 2.2(6) . .
C104 C105 C108 O14 -173.9(4) . .
C106 C105 C108 O14 9.4(5) . .
C104 C105 C108 O15 7.3(5) . .
C106 C105 C108 O15 -169.4(4) . .
C104 C105 C108 Cd3 54(2) . 1_655
C106 C105 C108 Cd3 -123(2) . 1_655
C4 C5 N1 C1 0.0(6) . .
C4 C5 N1 Cd1 173.5(3) . .
C2 C1 N1 C5 0.7(6) . .
C2 C1 N1 Cd1 -172.5(3) . .
O2 Cd1 N1 C5 -113.8(3) . .
N3 Cd1 N1 C5 134.4(3) . .
O4 Cd1 N1 C5 -15.3(3) 1_655 .
O5 Cd1 N1 C5 34.9(3) 1_655 .
O1 Cd1 N1 C5 -147.1(3) . .
C36 Cd1 N1 C5 8.6(3) 1_655 .
O2 Cd1 N1 C1 59.3(3) . .
N3 Cd1 N1 C1 -52.5(3) . .
O4 Cd1 N1 C1 157.8(3) 1_655 .
O5 Cd1 N1 C1 -152.1(3) 1_655 .
O1 Cd1 N1 C1 26.0(3) . .
C36 Cd1 N1 C1 -178.3(3) 1_655 .
C13 C12 N2 C9 -154.2(5) . .
C17 C12 N2 C9 30.3(7) . .
C8 C9 N2 C12 -163.4(4) . .
C10 C9 N2 C12 19.6(7) . .
C22 C21 N3 C20 0.1(6) . .
C22 C21 N3 Cd1 -165.1(3) . .
C19 C20 N3 C21 0.1(6) 3_455 .
C19 C20 N3 Cd1 163.6(3) 3_455 .
N1 Cd1 N3 C21 -169.9(3) . .
O2 Cd1 N3 C21 52.0(3) . .
O4 Cd1 N3 C21 -44.4(4) 1_655 .
O5 Cd1 N3 C21 -50.0(3) 1_655 .
O1 Cd1 N3 C21 105.5(3) . .
C36 Cd1 N3 C21 -49.5(3) 1_655 .
N1 Cd1 N3 C20 26.4(4) . .
O2 Cd1 N3 C20 -111.7(3) . .
O4 Cd1 N3 C20 151.8(3) 1_655 .
O5 Cd1 N3 C20 146.3(4) 1_655 .
O1 Cd1 N3 C20 -58.2(3) . .
C36 Cd1 N3 C20 146.8(3) 1_655 .
C38 C37 N4 C41 0.2(6) . .
C38 C37 N4 Cd2 180.0(3) . .
C40 C41 N4 C37 -1.0(6) . .
C40 C41 N4 Cd2 179.2(3) . .
O6 Cd2 N4 C37 -67.8(3) . .
N6 Cd2 N4 C37 46.1(3) . .
O9 Cd2 N4 C37 147.0(3) 1_455 .
O10 Cd2 N4 C37 -165.5(3) 1_455 .
O7 Cd2 N4 C37 -32.8(3) . .
C72 Cd2 N4 C37 171.7(3) 1_455 .
O6 Cd2 N4 C41 112.0(3) . .
N6 Cd2 N4 C41 -134.1(3) . .
O9 Cd2 N4 C41 -33.2(3) 1_455 .
O10 Cd2 N4 C41 14.3(3) 1_455 .
O7 Cd2 N4 C41 147.0(3) . .
C72 Cd2 N4 C41 -8.5(3) 1_455 .
C44 C45 N5 C48 161.7(4) . .
C46 C45 N5 C48 -20.1(7) . .
C49 C48 N5 C45 -28.2(7) . .
C50 C48 N5 C45 154.0(4) 3_455 .
C55 C56 N6 C57 -0.5(6) . .
C55 C56 N6 Cd2 -161.7(3) . .
C58 C57 N6 C56 -0.9(6) . .
C58 C57 N6 Cd2 162.4(3) . .
O6 Cd2 N6 C56 106.1(3) . .
N4 Cd2 N6 C56 -31.2(4) . .
O9 Cd2 N6 C56 -153.8(3) 1_455 .
O10 Cd2 N6 C56 -154.8(3) 1_455 .
O7 Cd2 N6 C56 52.2(3) . .
C72 Cd2 N6 C56 -152.3(3) 1_455 .
O6 Cd2 N6 C57 -55.3(3) . .
N4 Cd2 N6 C57 167.4(3) . .
O9 Cd2 N6 C57 44.8(3) 1_455 .
O10 Cd2 N6 C57 43.8(4) 1_455 .
O7 Cd2 N6 C57 -109.2(3) . .
C72 Cd2 N6 C57 46.3(3) 1_455 .
C74 C73 N7 C77 0.2(6) . .
C74 C73 N7 Cd3 -158.7(3) . .
C76 C77 N7 C73 -0.8(6) . .
C76 C77 N7 Cd3 160.4(3) . .
N9 Cd3 N7 C73 -27.4(4) . .
O12 Cd3 N7 C73 109.1(3) . .
O15 Cd3 N7 C73 -151.1(3) 1_455 .
O14 Cd3 N7 C73 -150.7(3) 1_455 .
O11 Cd3 N7 C73 54.8(3) . .
C108 Cd3 N7 C73 -149.5(3) 1_455 .
N9 Cd3 N7 C77 173.2(3) . .
O12 Cd3 N7 C77 -50.2(3) . .
O15 Cd3 N7 C77 49.5(4) 1_455 .
O14 Cd3 N7 C77 49.9(3) 1_455 .
O11 Cd3 N7 C77 -104.6(3) . .
C108 Cd3 N7 C77 51.1(3) 1_455 .
C85 C84 N8 C81 162.4(4) . .
C89 C84 N8 C81 -19.7(6) . .
C82 C81 N8 C84 -29.7(7) . .
C80 C81 N8 C84 152.8(4) . .
C94 C93 N9 C92 -0.1(6) . .
C94 C93 N9 Cd3 168.8(3) . .
C91 C92 N9 C93 -0.9(6) 3_455 .
C91 C92 N9 Cd3 -170.5(3) 3_455 .
O12 Cd3 N9 C93 -47.3(3) . .
N7 Cd3 N9 C93 63.8(3) . .
O15 Cd3 N9 C93 -147.9(3) 1_455 .
O14 Cd3 N9 C93 163.5(3) 1_455 .
O11 Cd3 N9 C93 -15.6(3) . .
C108 Cd3 N9 C93 -171.0(3) 1_455 .
O12 Cd3 N9 C92 121.7(3) . .
N7 Cd3 N9 C92 -127.2(3) . .
O15 Cd3 N9 C92 21.1(3) 1_455 .
O14 Cd3 N9 C92 -27.6(3) 1_455 .
O11 Cd3 N9 C92 153.4(3) . .
C108 Cd3 N9 C92 -2.0(3) 1_455 .
O2 C23 O1 Cd1 -8.8(3) . .
C24 C23 O1 Cd1 169.9(3) . .
N1 Cd1 O1 C23 155.9(2) . .
O2 Cd1 O1 C23 5.3(2) . .
N3 Cd1 O1 C23 -88.8(2) . .
O4 Cd1 O1 C23 66.6(2) 1_655 .
O5 Cd1 O1 C23 -27.7(3) 1_655 .
C36 Cd1 O1 C23 35.2(3) 1_655 .
O1 C23 O2 Cd1 10.4(4) . .
C24 C23 O2 Cd1 -168.3(3) . .
N1 Cd1 O2 C23 -48.2(3) . .
N3 Cd1 O2 C23 74.3(2) . .
O4 Cd1 O2 C23 -144.0(2) 1_655 .
O5 Cd1 O2 C23 159.6(2) 1_655 .
O1 Cd1 O2 C23 -5.13(19) . .
C36 Cd1 O2 C23 -171.5(2) 1_655 .
C26 C27 O3 C30 -15.3(6) . .
C28 C27 O3 C30 163.7(4) . .
C31 C30 O3 C27 83.3(5) . .
C35 C30 O3 C27 -101.7(5) . .
O5 C36 O4 Cd1 6.0(4) . 1_455
C33 C36 O4 Cd1 -171.9(3) . 1_455
O4 C36 O5 Cd1 -6.0(4) . 1_455
C33 C36 O5 Cd1 171.9(3) . 1_455
O7 C59 O6 Cd2 -10.6(4) . .
C60 C59 O6 Cd2 166.1(3) . .
N4 Cd2 O6 C59 50.4(2) . .
N6 Cd2 O6 C59 -74.7(2) . .
O9 Cd2 O6 C59 -159.4(2) 1_455 .
O10 Cd2 O6 C59 144.0(2) 1_455 .
O7 Cd2 O6 C59 5.27(18) . .
C72 Cd2 O6 C59 172.1(2) 1_455 .
O6 C59 O7 Cd2 9.0(3) . .
C60 C59 O7 Cd2 -167.6(3) . .
O6 Cd2 O7 C59 -5.43(19) . .
N4 Cd2 O7 C59 -153.7(2) . .
N6 Cd2 O7 C59 89.2(2) . .
O9 Cd2 O7 C59 26.6(3) 1_455 .
O10 Cd2 O7 C59 -68.1(2) 1_455 .
C72 Cd2 O7 C59 -34.7(3) 1_455 .
C64 C63 O8 C66 -163.0(4) . .
C62 C63 O8 C66 17.5(6) . .
C67 C66 O8 C63 101.4(4) . .
C71 C66 O8 C63 -84.2(5) . .
O10 C72 O9 Cd2 6.9(4) . 1_655
C69 C72 O9 Cd2 -169.8(3) . 1_655
O9 C72 O10 Cd2 -6.7(4) . 1_655
C69 C72 O10 Cd2 169.9(3) . 1_655
O12 C95 O11 Cd3 6.9(3) . .
C96 C95 O11 Cd3 -172.5(3) . .
N9 Cd3 O11 C95 -155.7(2) . .
O12 Cd3 O11 C95 -4.14(19) . .
N7 Cd3 O11 C95 90.0(2) . .
O15 Cd3 O11 C95 -68.1(2) 1_455 .
O14 Cd3 O11 C95 25.9(3) 1_455 .
C108 Cd3 O11 C95 -35.1(3) 1_455 .
O11 C95 O12 Cd3 -7.8(4) . .
C96 C95 O12 Cd3 171.5(3) . .
N9 Cd3 O12 C95 44.1(3) . .
N7 Cd3 O12 C95 -76.9(2) . .
O15 Cd3 O12 C95 141.9(2) 1_455 .
O14 Cd3 O12 C95 -161.9(2) 1_455 .
O11 Cd3 O12 C95 4.05(19) . .
C108 Cd3 O12 C95 170.0(2) 1_455 .
C98 C99 O13 C102 -152.3(4) . .
C100 C99 O13 C102 30.1(6) . .
C103 C102 O13 C99 -102.6(5) . .
C107 C102 O13 C99 84.0(5) . .
O15 C108 O14 Cd3 4.8(4) . 1_655
C105 C108 O14 Cd3 -173.9(3) . 1_655
O14 C108 O15 Cd3 -5.2(4) . 1_655
C105 C108 O15 Cd3 173.6(3) . 1_655
